data_4336363
loop_
_publ_author_name
'Magdalena Milek'
'Frank W. Heinemann'
'Marat M. Khusniyarov'

_publ_section_title
;
 Spin Crossover Meets Diarylethenes: Efficient Photoswitching of Magnetic
 Properties in Solution at Room Temperature
;
_journal_name_full 'Inorganic Chemistry'
_journal_page_first 11585
_journal_page_last 11592
_journal_paper_doi 10.1021/ic401960x
_journal_volume 52
_journal_year 2013
_chemical_formula_moiety 'C36 H36 B2 Fe N10 S2, 2(C7 H8)'
_chemical_formula_sum 'C50 H52 B2 Fe N10 S2'
_chemical_formula_weight 934.61
_chemical_name_systematic
; 
 ? 
;
_space_group_IT_number 2
_symmetry_cell_setting triclinic
_symmetry_space_group_name_Hall '-P 1'
_symmetry_space_group_name_H-M 'P -1'
_atom_sites_solution_hydrogens geom
_atom_sites_solution_primary direct
_atom_sites_solution_secondary difmap
_audit_creation_method SHELXL-97
_cell_angle_alpha 63.665(5)
_cell_angle_beta 67.376(5)
_cell_angle_gamma 67.038(5)
_cell_formula_units_Z 2
_cell_length_a 13.3090(13)
_cell_length_b 15.1515(15)
_cell_length_c 15.4112(14)
_cell_measurement_reflns_used 3454
_cell_measurement_temperature 250(2)
_cell_measurement_theta_max 20.08
_cell_measurement_theta_min 2.53
_cell_volume 2478.7(4)
_computing_cell_refinement 'Bruker SAINT'
_computing_data_collection 'Bruker APEX2'
_computing_data_reduction 'Bruker SAINT'
_computing_molecular_graphics 'SHELXTL 6.12 (Bruker AXS, 2002)'
_computing_publication_material 'SHELXTL 6.12 (Bruker AXS, 2002)'
_computing_structure_refinement 'SHELXTL 6.12 (Bruker AXS, 2002)'
_computing_structure_solution 'SHELXTL 6.12 (Bruker AXS, 2002)'
_diffrn_ambient_temperature 250(2)
_diffrn_detector_area_resol_mean 83.33
_diffrn_measured_fraction_theta_full 0.980
_diffrn_measured_fraction_theta_max 0.967
_diffrn_measurement_device_type 'Bruker Smart APEX II CCD area detector'
_diffrn_measurement_method 'phi and omega scans'
_diffrn_radiation_monochromator graphite
_diffrn_radiation_source 'fine-focus sealed tube'
_diffrn_radiation_type MoK\a
_diffrn_radiation_wavelength 0.71073
_diffrn_reflns_av_R_equivalents 0.0847
_diffrn_reflns_av_sigmaI/netI 0.1098
_diffrn_reflns_limit_h_max 16
_diffrn_reflns_limit_h_min -16
_diffrn_reflns_limit_k_max 18
_diffrn_reflns_limit_k_min -18
_diffrn_reflns_limit_l_max 18
_diffrn_reflns_limit_l_min -18
_diffrn_reflns_number 28321
_diffrn_reflns_theta_full 25.00
_diffrn_reflns_theta_max 25.68
_diffrn_reflns_theta_min 2.53
_exptl_absorpt_coefficient_mu 0.433
_exptl_absorpt_correction_T_max 0.746
_exptl_absorpt_correction_T_min 0.537
_exptl_absorpt_correction_type multi-scan
_exptl_absorpt_process_details 'SADABS, Bruker-AXS, 2002'
_exptl_crystal_colour violet
_exptl_crystal_density_diffrn 1.252
_exptl_crystal_description plate
_exptl_crystal_F_000 980
_exptl_crystal_size_max 0.44
_exptl_crystal_size_mid 0.20
_exptl_crystal_size_min 0.04
_refine_diff_density_max 0.437
_refine_diff_density_min -0.609
_refine_diff_density_rms 0.061
_refine_ls_extinction_method none
_refine_ls_goodness_of_fit_ref 0.962
_refine_ls_hydrogen_treatment constr
_refine_ls_matrix_type full
_refine_ls_number_parameters 696
_refine_ls_number_reflns 9115
_refine_ls_number_restraints 149
_refine_ls_restrained_S_all 0.962
_refine_ls_R_factor_all 0.1570
_refine_ls_R_factor_gt 0.0636
_refine_ls_shift/su_max 0.000
_refine_ls_shift/su_mean 0.000
_refine_ls_structure_factor_coef Fsqd
_refine_ls_weighting_details 'calc w=1/[\s^2^(Fo^2^)+(0.0926P)^2^+0.5369P] where P=(Fo^2^+2Fc^2^)/3'
_refine_ls_weighting_scheme calc
_refine_ls_wR_factor_gt 0.1482
_refine_ls_wR_factor_ref 0.1946
_reflns_number_gt 4350
_reflns_number_total 9115
_reflns_threshold_expression >2sigma(I)
_cod_data_source_file ic401960x_si_002.cif
_cod_data_source_block mak1301_250k
_cod_original_sg_symbol_Hall -P1
_cod_database_code 4336363

loop_
_symmetry_equiv_pos_as_xyz
'x, y, z'
'-x, -y, -z'

loop_
_atom_site_label
_atom_site_type_symbol
_atom_site_fract_x
_atom_site_fract_y
_atom_site_fract_z
_atom_site_U_iso_or_equiv
_atom_site_adp_type
_atom_site_occupancy
_atom_site_symmetry_multiplicity
_atom_site_calc_flag
_atom_site_refinement_flags
_atom_site_disorder_assembly
_atom_site_disorder_group
Fe1 Fe 0.02314(5) 0.35301(4) 0.26832(4) 0.0499(2) Uani 1 1 d . . .
S1 S 0.65206(14) -0.15295(12) 0.42235(13) 0.0967(5) Uani 1 1 d . . .
S2 S 0.7412(3) -0.0063(3) 0.0153(3) 0.0812(12) Uani 0.701(6) 1 d P A 1
S2A S 0.7582(6) 0.0720(7) -0.0145(6) 0.082(2) Uani 0.299(6) 1 d P A 2
N1 N 0.1152(3) 0.1988(3) 0.3441(2) 0.0511(9) Uani 1 1 d . . .
N2 N 0.1841(3) 0.3247(2) 0.1594(2) 0.0512(9) Uani 1 1 d . . .
N3 N -0.0551(3) 0.3118(3) 0.1969(3) 0.0588(10) Uani 1 1 d . . .
N4 N -0.1521(4) 0.2814(3) 0.2441(3) 0.0608(10) Uani 1 1 d . . .
N5 N -0.2065(3) 0.3084(3) 0.4085(3) 0.0573(10) Uani 1 1 d . . .
N6 N -0.1253(3) 0.3510(3) 0.3908(3) 0.0534(9) Uani 1 1 d . . .
N7 N -0.0455(3) 0.5106(3) 0.1899(3) 0.0535(9) Uani 1 1 d . . .
N8 N -0.0157(3) 0.5882(3) 0.1862(3) 0.0583(10) Uani 1 1 d . . .
N9 N 0.1070(3) 0.4970(3) 0.3074(3) 0.0565(10) Uani 1 1 d . . .
N10 N 0.0975(3) 0.3999(3) 0.3387(3) 0.0541(9) Uani 1 1 d . . .
B1 B -0.1873(6) 0.2318(5) 0.3590(4) 0.0707(17) Uani 1 1 d . . .
H1A H -0.1282 0.1702 0.3814 0.085 Uiso 1 1 calc R . .
H1B H -0.2570 0.2119 0.3791 0.085 Uiso 1 1 calc R . .
B2 B 0.0996(5) 0.5731(4) 0.2008(4) 0.0685(16) Uani 1 1 d . . .
H2A H 0.1612 0.5465 0.1508 0.082 Uiso 1 1 calc R . .
H2B H 0.1067 0.6387 0.1920 0.082 Uiso 1 1 calc R . .
C1 C 0.2245(4) 0.1694(3) 0.2953(3) 0.0474(10) Uani 1 1 d . . .
C2 C 0.0813(4) 0.1392(3) 0.4378(3) 0.0567(12) Uani 1 1 d . . .
H2 H 0.0057 0.1583 0.4730 0.068 Uiso 1 1 calc R . .
C3 C 0.1514(4) 0.0512(3) 0.4854(3) 0.0612(13) Uani 1 1 d . . .
H3 H 0.1232 0.0118 0.5519 0.073 Uiso 1 1 calc R . .
C4 C 0.2615(4) 0.0203(3) 0.4373(3) 0.0611(13) Uani 1 1 d . . .
H4 H 0.3096 -0.0400 0.4702 0.073 Uiso 1 1 calc R . .
C5 C 0.3022(4) 0.0804(3) 0.3372(3) 0.0523(11) Uani 1 1 d . . .
C6 C 0.4163(4) 0.0533(3) 0.2796(3) 0.0548(12) Uani 1 1 d . . .
C7 C 0.4504(4) 0.1133(3) 0.1807(3) 0.0567(12) Uani 1 1 d . . .
C8 C 0.3716(4) 0.2067(3) 0.1381(3) 0.0520(11) Uani 1 1 d . . .
C9 C 0.4007(4) 0.2736(4) 0.0387(3) 0.0629(13) Uani 1 1 d . . .
H9 H 0.4727 0.2565 -0.0035 0.075 Uiso 1 1 calc R . .
C10 C 0.3243(4) 0.3626(4) 0.0042(3) 0.0658(14) Uani 1 1 d . . .
H10 H 0.3439 0.4084 -0.0613 0.079 Uiso 1 1 calc R . .
C11 C 0.2173(4) 0.3857(4) 0.0658(3) 0.0614(13) Uani 1 1 d . . .
H11 H 0.1655 0.4475 0.0404 0.074 Uiso 1 1 calc R . .
C12 C 0.2623(4) 0.2359(3) 0.1934(3) 0.0471(11) Uani 1 1 d . . .
C13 C 0.4980(4) -0.0389(4) 0.3315(4) 0.0643(13) Uani 1 1 d . . .
C14 C 0.4990(5) -0.1411(4) 0.3560(4) 0.0806(16) Uani 1 1 d U . .
H14 H 0.4483 -0.1571 0.3401 0.097 Uiso 1 1 calc R . .
C15 C 0.5779(4) -0.2143(4) 0.4038(4) 0.0770(16) Uani 1 1 d U . .
C16 C 0.5759(5) -0.0336(4) 0.3628(4) 0.0748(15) Uani 1 1 d . . .
C17 C 0.6079(5) -0.3257(4) 0.4373(5) 0.107(2) Uani 1 1 d . . .
H17A H 0.5497 -0.3470 0.4345 0.161 Uiso 1 1 calc R . .
H17B H 0.6145 -0.3541 0.5056 0.161 Uiso 1 1 calc R . .
H17C H 0.6794 -0.3499 0.3941 0.161 Uiso 1 1 calc R . .
C18 C 0.6010(6) 0.0600(5) 0.3542(5) 0.106(2) Uani 1 1 d . . .
H18A H 0.5845 0.1156 0.2939 0.159 Uiso 1 1 calc R . .
H18B H 0.6801 0.0441 0.3510 0.159 Uiso 1 1 calc R . .
H18C H 0.5546 0.0799 0.4122 0.159 Uiso 1 1 calc R . .
C19 C 0.5648(4) 0.0823(4) 0.1170(4) 0.0656(13) Uani 1 1 d . A .
C20 C 0.6470(5) 0.1378(5) 0.0769(4) 0.0810(16) Uani 1 1 d . . .
H20 H 0.6296 0.1988 0.0882 0.097 Uiso 0.701(6) 1 calc PR A 1
C21 C 0.7467(9) 0.1032(9) 0.0244(8) 0.074(3) Uani 0.701(6) 1 d P A 1
C22 C 0.6015(5) -0.0001(4) 0.0874(4) 0.0767(15) Uani 1 1 d . . .
H22 H 0.5584 -0.0478 0.1235 0.092 Uiso 0.299(6) 1 calc PR A 2
C23 C 0.8480(7) 0.1399(7) -0.0272(6) 0.100(3) Uani 0.701(6) 1 d P A 1
H23A H 0.9108 0.0883 -0.0013 0.150 Uiso 0.701(6) 1 calc PR A 1
H23B H 0.8354 0.2021 -0.0162 0.150 Uiso 0.701(6) 1 calc PR A 1
H23C H 0.8650 0.1538 -0.0984 0.150 Uiso 0.701(6) 1 calc PR A 1
C24 C 0.5480(7) -0.0758(6) 0.1099(6) 0.088(3) Uani 0.701(6) 1 d P A 1
H24A H 0.5676 -0.0931 0.0508 0.132 Uiso 0.701(6) 1 calc PR A 1
H24B H 0.4668 -0.0494 0.1306 0.132 Uiso 0.701(6) 1 calc PR A 1
H24C H 0.5733 -0.1365 0.1636 0.132 Uiso 0.701(6) 1 calc PR A 1
C25 C -0.0440(5) 0.3391(4) 0.0980(4) 0.0714(14) Uani 1 1 d . . .
H25 H 0.0161 0.3631 0.0467 0.086 Uiso 1 1 calc R . .
C26 C -0.1323(5) 0.3273(4) 0.0825(4) 0.0798(16) Uani 1 1 d . . .
H26 H -0.1445 0.3411 0.0210 0.096 Uiso 1 1 calc R . .
C27 C -0.1984(5) 0.2907(4) 0.1766(4) 0.0763(15) Uani 1 1 d . . .
H27 H -0.2659 0.2746 0.1913 0.092 Uiso 1 1 calc R . .
C28 C -0.2954(5) 0.3385(5) 0.4775(4) 0.0805(16) Uani 1 1 d . . .
H28 H -0.3626 0.3182 0.5039 0.097 Uiso 1 1 calc R . .
C29 C -0.2745(5) 0.4025(4) 0.5039(4) 0.0818(17) Uani 1 1 d . . .
H29 H -0.3227 0.4355 0.5502 0.098 Uiso 1 1 calc R . .
C30 C -0.1666(5) 0.4084(4) 0.4476(4) 0.0656(13) Uani 1 1 d . . .
H30 H -0.1277 0.4476 0.4492 0.079 Uiso 1 1 calc R . .
C31 C -0.1466(4) 0.5502(4) 0.1720(3) 0.0626(13) Uani 1 1 d . . .
H31 H -0.1879 0.5130 0.1705 0.075 Uiso 1 1 calc R . .
C32 C -0.1828(5) 0.6529(4) 0.1560(4) 0.0823(16) Uani 1 1 d . . .
H32 H -0.2513 0.6984 0.1418 0.099 Uiso 1 1 calc R . .
C33 C -0.0982(5) 0.6749(4) 0.1652(4) 0.0765(15) Uani 1 1 d . . .
H33 H -0.0976 0.7397 0.1580 0.092 Uiso 1 1 calc R . .
C34 C 0.1351(4) 0.5075(4) 0.3760(4) 0.0712(14) Uani 1 1 d . . .
H34 H 0.1473 0.5669 0.3708 0.085 Uiso 1 1 calc R . .
C35 C 0.1430(4) 0.4171(4) 0.4553(4) 0.0759(15) Uani 1 1 d . . .
H35 H 0.1613 0.4021 0.5144 0.091 Uiso 1 1 calc R . .
C36 C 0.1182(4) 0.3531(4) 0.4297(3) 0.0638(13) Uani 1 1 d . . .
H36 H 0.1160 0.2855 0.4706 0.077 Uiso 1 1 calc R . .
C21A C 0.690(2) -0.022(3) 0.015(2) 0.079(9) Uani 0.299(6) 1 d P A 2
C22A C 0.6541(17) 0.2229(16) 0.0712(16) 0.090(7) Uani 0.299(6) 1 d P A 2
H22A H 0.7269 0.2130 0.0793 0.135 Uiso 0.299(6) 1 calc PR A 2
H22B H 0.5945 0.2456 0.1236 0.135 Uiso 0.299(6) 1 calc PR A 2
H22C H 0.6461 0.2741 0.0063 0.135 Uiso 0.299(6) 1 calc PR A 2
C23A C 0.7451(19) -0.1021(16) -0.0315(17) 0.109(8) Uani 0.299(6) 1 d PU A 2
H23D H 0.7487 -0.0714 -0.1025 0.163 Uiso 0.299(6) 1 calc PR A 2
H23E H 0.7019 -0.1523 0.0001 0.163 Uiso 0.299(6) 1 calc PR A 2
H23F H 0.8209 -0.1353 -0.0225 0.163 Uiso 0.299(6) 1 calc PR A 2
C101 C 0.4714(6) 0.5339(6) 0.7211(5) 0.102(2) Uani 1 1 d . . .
H101 H 0.4274 0.6004 0.6945 0.123 Uiso 1 1 calc R . .
C102 C 0.4546(6) 0.4541(8) 0.7160(5) 0.110(2) Uani 1 1 d . . .
H102 H 0.3986 0.4662 0.6861 0.132 Uiso 1 1 calc R . .
C103 C 0.5168(8) 0.3568(7) 0.7530(6) 0.115(2) Uani 1 1 d . . .
H103 H 0.5039 0.3022 0.7488 0.138 Uiso 1 1 calc R . .
C104 C 0.5983(7) 0.3394(6) 0.7963(5) 0.109(2) Uani 1 1 d . . .
H104 H 0.6427 0.2727 0.8218 0.130 Uiso 1 1 calc R . .
C105 C 0.6143(6) 0.4204(8) 0.8021(5) 0.108(2) Uani 1 1 d . . .
H105 H 0.6697 0.4082 0.8327 0.130 Uiso 1 1 calc R . .
C106 C 0.5523(6) 0.5187(7) 0.7648(6) 0.109(2) Uani 1 1 d . . .
C107 C 0.5739(8) 0.6069(7) 0.7695(8) 0.177(4) Uani 1 1 d . . .
H10A H 0.5455 0.6063 0.8379 0.265 Uiso 1 1 calc R . .
H10B H 0.5358 0.6706 0.7263 0.265 Uiso 1 1 calc R . .
H10C H 0.6545 0.6004 0.7474 0.265 Uiso 1 1 calc R . .
C201 C 0.9342(10) 0.1701(9) 0.6882(9) 0.088(2) Uani 0.701(10) 1 d PDU B 1
H201 H 0.8879 0.2325 0.6562 0.105 Uiso 0.701(10) 1 calc PR B 1
C202 C 1.0268(11) 0.1713(9) 0.7048(9) 0.106(3) Uani 0.701(10) 1 d PDU B 1
H202 H 1.0457 0.2331 0.6810 0.127 Uiso 0.701(10) 1 calc PR B 1
C203 C 1.0948(11) 0.0787(9) 0.7583(9) 0.116(3) Uani 0.701(10) 1 d PDU B 1
H203 H 1.1576 0.0763 0.7742 0.140 Uiso 0.701(10) 1 calc PR B 1
C204 C 1.0613(13) -0.0062(10) 0.7846(11) 0.119(3) Uani 0.701(10) 1 d PDU B 1
H204 H 1.1064 -0.0684 0.8185 0.143 Uiso 0.701(10) 1 calc PR B 1
C205 C 0.9746(10) -0.0125(8) 0.7690(8) 0.099(3) Uani 0.701(10) 1 d PDU B 1
H205 H 0.9581 -0.0751 0.7908 0.118 Uiso 0.701(10) 1 calc PR B 1
C206 C 0.9056(10) 0.0838(8) 0.7155(8) 0.094(2) Uani 0.701(10) 1 d PDU B 1
C207 C 0.8151(9) 0.0844(9) 0.6925(8) 0.130(4) Uani 0.701(10) 1 d PDU B 1
H20A H 0.7659 0.0494 0.7530 0.195 Uiso 0.701(10) 1 calc PR B 1
H20B H 0.8421 0.0497 0.6447 0.195 Uiso 0.701(10) 1 calc PR B 1
H20C H 0.7736 0.1543 0.6637 0.195 Uiso 0.701(10) 1 calc PR B 1
C211 C 1.030(4) -0.019(3) 0.783(4) 0.180(8) Uani 0.299(10) 1 d PDU B 2
H211 H 1.0571 -0.0905 0.8095 0.215 Uiso 0.299(10) 1 calc PR B 2
C212 C 1.085(4) 0.039(3) 0.786(4) 0.179(8) Uani 0.299(10) 1 d PDU B 2
H212 H 1.1370 0.0121 0.8247 0.214 Uiso 0.299(10) 1 calc PR B 2
C213 C 1.058(3) 0.144(3) 0.723(4) 0.178(8) Uani 0.299(10) 1 d PDU B 2
H213 H 1.1049 0.1866 0.7024 0.214 Uiso 0.299(10) 1 calc PR B 2
C214 C 0.958(4) 0.180(3) 0.695(4) 0.176(8) Uani 0.299(10) 1 d PDU B 2
H214 H 0.9260 0.2515 0.6767 0.211 Uiso 0.299(10) 1 calc PR B 2
C215 C 0.902(3) 0.129(3) 0.692(3) 0.178(8) Uani 0.299(10) 1 d PDU B 2
H215 H 0.8439 0.1587 0.6591 0.213 Uiso 0.299(10) 1 calc PR B 2
C216 C 0.941(3) 0.019(2) 0.745(2) 0.179(8) Uani 0.299(10) 1 d PDU B 2
C217 C 0.893(3) -0.051(2) 0.764(3) 0.182(9) Uani 0.299(10) 1 d PDU B 2
H21A H 0.8169 -0.0182 0.7544 0.273 Uiso 0.299(10) 1 calc PR B 2
H21B H 0.8883 -0.0974 0.8327 0.273 Uiso 0.299(10) 1 calc PR B 2
H21C H 0.9367 -0.0891 0.7188 0.273 Uiso 0.299(10) 1 calc PR B 2

loop_
_atom_site_aniso_label
_atom_site_aniso_U_11
_atom_site_aniso_U_22
_atom_site_aniso_U_33
_atom_site_aniso_U_23
_atom_site_aniso_U_13
_atom_site_aniso_U_12
Fe1 0.0561(4) 0.0434(4) 0.0367(4) -0.0056(3) -0.0112(3) -0.0102(3)
S1 0.0831(11) 0.0826(11) 0.1011(12) -0.0046(9) -0.0455(10) -0.0091(8)
S2 0.070(2) 0.078(3) 0.0704(17) -0.0289(16) 0.0018(18) -0.0114(19)
S2A 0.071(4) 0.087(6) 0.073(5) -0.024(4) -0.008(3) -0.023(4)
N1 0.059(3) 0.047(2) 0.033(2) -0.0058(17) -0.0081(18) -0.0129(18)
N2 0.061(2) 0.043(2) 0.037(2) -0.0016(17) -0.0135(18) -0.0146(18)
N3 0.070(3) 0.055(2) 0.042(2) -0.0069(18) -0.012(2) -0.021(2)
N4 0.076(3) 0.053(2) 0.052(2) -0.0078(19) -0.019(2) -0.025(2)
N5 0.061(3) 0.059(2) 0.040(2) -0.0037(19) -0.010(2) -0.021(2)
N6 0.062(3) 0.048(2) 0.042(2) -0.0089(18) -0.0123(19) -0.014(2)
N7 0.058(3) 0.050(2) 0.048(2) -0.0088(18) -0.0183(19) -0.0137(19)
N8 0.065(3) 0.050(2) 0.053(2) -0.0095(18) -0.020(2) -0.013(2)
N9 0.064(3) 0.055(2) 0.049(2) -0.0134(19) -0.016(2) -0.0173(19)
N10 0.063(3) 0.051(2) 0.040(2) -0.0060(18) -0.0164(19) -0.0159(19)
B1 0.081(4) 0.064(4) 0.057(4) -0.001(3) -0.016(3) -0.035(3)
B2 0.081(4) 0.058(4) 0.064(4) -0.006(3) -0.020(3) -0.031(3)
C1 0.057(3) 0.043(2) 0.035(2) -0.0081(19) -0.011(2) -0.013(2)
C2 0.067(3) 0.050(3) 0.035(3) -0.006(2) -0.007(2) -0.014(2)
C3 0.076(4) 0.049(3) 0.037(3) -0.001(2) -0.010(2) -0.016(3)
C4 0.075(4) 0.049(3) 0.040(3) -0.001(2) -0.017(3) -0.012(3)
C5 0.061(3) 0.044(3) 0.041(3) -0.006(2) -0.017(2) -0.010(2)
C6 0.057(3) 0.049(3) 0.048(3) -0.012(2) -0.014(2) -0.009(2)
C7 0.056(3) 0.049(3) 0.053(3) -0.013(2) -0.014(2) -0.007(2)
C8 0.055(3) 0.052(3) 0.038(3) -0.010(2) -0.006(2) -0.016(2)
C9 0.057(3) 0.067(3) 0.044(3) -0.007(2) -0.007(2) -0.016(3)
C10 0.071(4) 0.070(3) 0.035(3) 0.001(2) -0.009(3) -0.025(3)
C11 0.071(4) 0.058(3) 0.044(3) -0.003(2) -0.020(3) -0.017(3)
C12 0.056(3) 0.045(3) 0.032(2) -0.0052(19) -0.012(2) -0.014(2)
C13 0.060(3) 0.050(3) 0.059(3) -0.008(2) -0.015(3) -0.004(2)
C14 0.073(4) 0.066(4) 0.086(4) -0.013(3) -0.020(3) -0.017(3)
C15 0.047(3) 0.047(3) 0.090(4) 0.002(3) -0.021(3) 0.007(2)
C16 0.074(4) 0.063(3) 0.074(4) -0.009(3) -0.034(3) -0.008(3)
C17 0.085(4) 0.075(4) 0.120(5) -0.003(4) -0.033(4) -0.008(3)
C18 0.122(6) 0.092(5) 0.112(5) -0.024(4) -0.066(5) -0.015(4)
C19 0.064(3) 0.060(3) 0.055(3) -0.009(3) -0.012(3) -0.014(3)
C20 0.061(4) 0.074(4) 0.081(4) -0.015(3) -0.009(3) -0.015(3)
C21 0.065(7) 0.089(7) 0.057(7) -0.031(5) -0.007(5) -0.012(5)
C22 0.076(4) 0.059(3) 0.069(4) -0.011(3) -0.006(3) -0.018(3)
C23 0.082(7) 0.121(8) 0.078(6) -0.022(5) -0.001(5) -0.042(6)
C24 0.101(7) 0.069(5) 0.090(6) -0.025(5) -0.015(5) -0.032(5)
C25 0.092(4) 0.069(3) 0.049(3) -0.017(3) -0.008(3) -0.032(3)
C26 0.120(5) 0.076(4) 0.052(4) -0.011(3) -0.028(3) -0.042(4)
C27 0.095(4) 0.075(4) 0.070(4) -0.013(3) -0.031(3) -0.038(3)
C28 0.064(4) 0.095(4) 0.055(4) -0.014(3) 0.002(3) -0.025(3)
C29 0.081(4) 0.078(4) 0.053(3) -0.020(3) 0.000(3) -0.007(3)
C30 0.077(4) 0.057(3) 0.053(3) -0.020(3) -0.011(3) -0.013(3)
C31 0.061(3) 0.061(3) 0.057(3) -0.011(2) -0.023(3) -0.010(3)
C32 0.071(4) 0.069(4) 0.089(4) -0.021(3) -0.035(3) 0.006(3)
C33 0.087(4) 0.050(3) 0.082(4) -0.015(3) -0.034(3) -0.006(3)
C34 0.082(4) 0.072(4) 0.077(4) -0.029(3) -0.029(3) -0.024(3)
C35 0.091(4) 0.081(4) 0.058(3) -0.017(3) -0.033(3) -0.020(3)
C36 0.078(4) 0.060(3) 0.047(3) -0.009(2) -0.022(3) -0.018(3)
C21A 0.06(2) 0.078(17) 0.060(14) -0.016(11) 0.016(14) -0.020(15)
C22A 0.106(17) 0.092(15) 0.105(16) -0.044(13) -0.040(13) -0.033(12)
C23A 0.114(11) 0.101(11) 0.097(11) -0.039(8) -0.011(8) -0.024(8)
C101 0.082(5) 0.113(6) 0.080(5) -0.021(4) -0.013(4) -0.016(4)
C102 0.088(5) 0.148(8) 0.071(5) -0.026(5) -0.002(4) -0.041(6)
C103 0.121(7) 0.143(8) 0.078(5) -0.034(5) 0.011(5) -0.073(6)
C104 0.092(6) 0.114(6) 0.074(5) -0.018(4) 0.007(4) -0.027(5)
C105 0.070(5) 0.147(7) 0.085(5) -0.031(5) -0.010(4) -0.028(5)
C106 0.082(5) 0.123(6) 0.103(6) -0.037(5) -0.009(4) -0.025(5)
C107 0.161(9) 0.166(9) 0.232(12) -0.104(8) -0.032(8) -0.049(7)
C201 0.112(5) 0.091(4) 0.071(4) -0.040(3) -0.009(4) -0.037(4)
C202 0.122(5) 0.099(4) 0.076(4) -0.031(3) -0.004(4) -0.031(4)
C203 0.124(5) 0.105(5) 0.083(4) -0.025(4) -0.002(4) -0.027(4)
C204 0.127(5) 0.103(5) 0.084(4) -0.026(4) 0.004(4) -0.027(4)
C205 0.117(5) 0.094(4) 0.076(4) -0.034(3) -0.001(4) -0.038(4)
C206 0.115(5) 0.101(4) 0.076(4) -0.039(3) -0.012(3) -0.040(4)
C207 0.159(8) 0.147(7) 0.112(7) -0.050(6) -0.030(6) -0.067(6)
C211 0.179(9) 0.179(9) 0.179(9) -0.062(4) -0.044(4) -0.047(4)
C212 0.179(9) 0.178(9) 0.179(9) -0.062(4) -0.045(4) -0.048(4)
C213 0.178(9) 0.178(9) 0.178(9) -0.062(4) -0.045(4) -0.047(4)
C214 0.176(9) 0.176(9) 0.176(9) -0.063(4) -0.045(4) -0.047(4)
C215 0.177(9) 0.178(9) 0.177(9) -0.062(4) -0.044(4) -0.047(4)
C216 0.178(9) 0.178(9) 0.179(9) -0.062(4) -0.044(4) -0.047(4)
C217 0.186(11) 0.182(11) 0.184(11) -0.074(7) -0.045(7) -0.045(7)

loop_
_atom_type_symbol
_atom_type_description
_atom_type_scat_dispersion_real
_atom_type_scat_dispersion_imag
_atom_type_scat_source
C C 0.0033 0.0016 'International Tables Vol C Tables 4.2.6.8 and 6.1.1.4'
H H 0.0000 0.0000 'International Tables Vol C Tables 4.2.6.8 and 6.1.1.4'
N N 0.0061 0.0033 'International Tables Vol C Tables 4.2.6.8 and 6.1.1.4'
B B 0.0013 0.0007 'International Tables Vol C Tables 4.2.6.8 and 6.1.1.4'
S S 0.1246 0.1234 'International Tables Vol C Tables 4.2.6.8 and 6.1.1.4'
Fe Fe 0.3463 0.8444 'International Tables Vol C Tables 4.2.6.8 and 6.1.1.4'

loop_
_geom_angle_atom_site_label_1
_geom_angle_atom_site_label_2
_geom_angle_atom_site_label_3
_geom_angle
N7 Fe1 N6 91.36(14)
N7 Fe1 N3 88.96(14)
N6 Fe1 N3 89.19(15)
N7 Fe1 N10 89.06(13)
N6 Fe1 N10 90.18(14)
N3 Fe1 N10 177.91(14)
N7 Fe1 N2 99.36(13)
N6 Fe1 N2 169.26(13)
N3 Fe1 N2 90.31(14)
N10 Fe1 N2 90.69(13)
N7 Fe1 N1 171.59(14)
N6 Fe1 N1 94.03(13)
N3 Fe1 N1 97.56(13)
N10 Fe1 N1 84.47(13)
N2 Fe1 N1 75.41(13)
C16 S1 C15 92.6(2)
C22 S2 C21 95.0(4)
C21A S2A C20 97.0(11)
C2 N1 C1 117.1(4)
C2 N1 Fe1 126.8(3)
C1 N1 Fe1 115.1(3)
C11 N2 C12 116.4(4)
C11 N2 Fe1 127.8(3)
C12 N2 Fe1 115.7(3)
C25 N3 N4 105.1(4)
C25 N3 Fe1 128.7(3)
N4 N3 Fe1 123.2(3)
C27 N4 N3 109.8(4)
C27 N4 B1 128.5(5)
N3 N4 B1 121.2(4)
C28 N5 N6 108.3(4)
C28 N5 B1 129.3(5)
N6 N5 B1 122.2(4)
C30 N6 N5 107.1(4)
C30 N6 Fe1 126.7(3)
N5 N6 Fe1 124.7(3)
C31 N7 N8 106.5(4)
C31 N7 Fe1 125.2(3)
N8 N7 Fe1 123.7(3)
C33 N8 N7 109.2(4)
C33 N8 B2 128.4(4)
N7 N8 B2 122.3(4)
C34 N9 N10 110.2(4)
C34 N9 B2 128.3(4)
N10 N9 B2 121.1(4)
C36 N10 N9 105.0(4)
C36 N10 Fe1 129.1(3)
N9 N10 Fe1 124.2(3)
N4 B1 N5 109.7(4)
N4 B1 H1A 109.7
N5 B1 H1A 109.7
N4 B1 H1B 109.7
N5 B1 H1B 109.7
H1A B1 H1B 108.2
N9 B2 N8 109.0(4)
N9 B2 H2A 109.9
N8 B2 H2A 109.9
N9 B2 H2B 109.9
N8 B2 H2B 109.9
H2A B2 H2B 108.3
N1 C1 C5 124.1(4)
N1 C1 C12 117.1(4)
C5 C1 C12 118.8(4)
N1 C2 C3 123.1(4)
N1 C2 H2 118.5
C3 C2 H2 118.5
C4 C3 C2 120.6(4)
C4 C3 H3 119.7
C2 C3 H3 119.7
C3 C4 C5 118.9(4)
C3 C4 H4 120.5
C5 C4 H4 120.5
C1 C5 C4 116.3(4)
C1 C5 C6 120.6(4)
C4 C5 C6 123.1(4)
C7 C6 C5 120.5(4)
C7 C6 C13 121.5(4)
C5 C6 C13 117.9(4)
C6 C7 C8 119.0(4)
C6 C7 C19 121.5(4)
C8 C7 C19 119.4(4)
C12 C8 C9 116.2(4)
C12 C8 C7 121.3(4)
C9 C8 C7 122.5(4)
C10 C9 C8 119.8(5)
C10 C9 H9 120.1
C8 C9 H9 120.1
C9 C10 C11 119.7(4)
C9 C10 H10 120.2
C11 C10 H10 120.2
N2 C11 C10 123.3(4)
N2 C11 H11 118.4
C10 C11 H11 118.4
N2 C12 C8 124.7(4)
N2 C12 C1 115.8(4)
C8 C12 C1 119.5(4)
C16 C13 C14 112.2(4)
C16 C13 C6 123.7(5)
C14 C13 C6 124.0(5)
C15 C14 C13 115.7(5)
C15 C14 H14 122.1
C13 C14 H14 122.1
C14 C15 C17 131.9(6)
C14 C15 S1 107.8(4)
C17 C15 S1 120.3(4)
C13 C16 C18 129.2(5)
C13 C16 S1 111.6(4)
C18 C16 S1 119.1(4)
C15 C17 H17A 109.5
C15 C17 H17B 109.5
H17A C17 H17B 109.5
C15 C17 H17C 109.5
H17A C17 H17C 109.5
H17B C17 H17C 109.5
C16 C18 H18A 109.5
C16 C18 H18B 109.5
H18A C18 H18B 109.5
C16 C18 H18C 109.5
H18A C18 H18C 109.5
H18B C18 H18C 109.5
C22 C19 C20 112.4(5)
C22 C19 C7 124.1(5)
C20 C19 C7 123.4(5)
C22A C20 C21 102.0(12)
C22A C20 C19 138.6(11)
C21 C20 C19 119.4(8)
C22A C20 S2A 118.7(11)
C19 C20 S2A 100.9(5)
C21 C20 H20 120.3
C19 C20 H20 120.3
S2A C20 H20 137.1
C20 C21 C23 133.7(11)
C20 C21 S2 105.8(8)
C23 C21 S2 120.4(9)
C21A C22 C19 128.9(15)
C21A C22 C24 98.9(16)
C19 C22 C24 131.2(6)
C19 C22 S2 107.3(4)
C24 C22 S2 121.4(5)
C21A C22 H22 115.6
C19 C22 H22 115.6
S2 C22 H22 134.0
C22 C24 H24A 109.5
C22 C24 H24B 109.5
C22 C24 H24C 109.5
N3 C25 C26 111.1(5)
N3 C25 H25 124.4
C26 C25 H25 124.4
C27 C26 C25 104.5(5)
C27 C26 H26 127.8
C25 C26 H26 127.8
N4 C27 C26 109.4(5)
N4 C27 H27 125.3
C26 C27 H27 125.3
N5 C28 C29 109.9(5)
N5 C28 H28 125.1
C29 C28 H28 125.1
C28 C29 C30 104.3(5)
C28 C29 H29 127.8
C30 C29 H29 127.8
N6 C30 C29 110.4(5)
N6 C30 H30 124.8
C29 C30 H30 124.8
N7 C31 C32 110.7(5)
N7 C31 H31 124.6
C32 C31 H31 124.6
C33 C32 C31 105.3(5)
C33 C32 H32 127.4
C31 C32 H32 127.4
N8 C33 C32 108.3(5)
N8 C33 H33 125.9
C32 C33 H33 125.9
N9 C34 C35 108.5(4)
N9 C34 H34 125.7
C35 C34 H34 125.7
C34 C35 C36 105.1(4)
C34 C35 H35 127.5
C36 C35 H35 127.5
N10 C36 C35 111.2(4)
N10 C36 H36 124.4
C35 C36 H36 124.4
C22 C21A C23A 139(3)
C22 C21A S2A 100(2)
C23A C21A S2A 121(2)
C20 C22A H22A 109.5
C20 C22A H22B 109.5
H22A C22A H22B 109.5
C20 C22A H22C 109.5
H22A C22A H22C 109.5
H22B C22A H22C 109.5
C21A C23A H23D 109.5
C21A C23A H23E 109.5
H23D C23A H23E 109.5
C21A C23A H23F 109.5
H23D C23A H23F 109.5
H23E C23A H23F 109.5
C102 C101 C106 120.6(7)
C102 C101 H101 119.7
C106 C101 H101 119.7
C101 C102 C103 121.6(8)
C101 C102 H102 119.2
C103 C102 H102 119.2
C102 C103 C104 119.1(8)
C102 C103 H103 120.4
C104 C103 H103 120.4
C103 C104 C105 119.0(8)
C103 C104 H104 120.5
C105 C104 H104 120.5
C106 C105 C104 122.2(7)
C106 C105 H105 118.9
C104 C105 H105 118.9
C105 C106 C101 117.4(8)
C105 C106 C107 121.1(8)
C101 C106 C107 121.5(9)
C106 C107 H10A 109.5
C106 C107 H10B 109.5
H10A C107 H10B 109.5
C106 C107 H10C 109.5
H10A C107 H10C 109.5
H10B C107 H10C 109.5
C206 C201 C202 123.1(11)
C206 C201 H201 118.4
C202 C201 H201 118.4
C201 C202 C203 119.8(12)
C201 C202 H202 120.1
C203 C202 H202 120.1
C204 C203 C202 114.3(12)
C204 C203 H203 122.8
C202 C203 H203 122.8
C205 C204 C203 128.6(13)
C205 C204 H204 115.7
C203 C204 H204 115.7
C204 C205 C206 115.6(11)
C204 C205 H205 122.2
C206 C205 H205 122.2
C201 C206 C207 121.8(10)
C201 C206 C205 118.4(11)
C207 C206 C205 119.8(10)
C216 C211 C212 124(3)
C216 C211 H211 118.0
C212 C211 H211 118.0
C211 C212 C213 114(3)
C211 C212 H212 122.9
C213 C212 H212 122.9
C214 C213 C212 116(3)
C214 C213 H213 121.8
C212 C213 H213 121.8
C215 C214 C213 129(3)
C215 C214 H214 115.7
C213 C214 H214 115.7
C214 C215 C216 111(2)
C214 C215 H215 124.3
C216 C215 H215 124.3
C217 C216 C211 113(2)
C217 C216 C215 125(3)
C211 C216 C215 122(2)
C216 C217 H21A 109.5
C216 C217 H21B 109.5
H21A C217 H21B 109.5
C216 C217 H21C 109.5
H21A C217 H21C 109.5
H21B C217 H21C 109.5

loop_
_geom_bond_atom_site_label_1
_geom_bond_atom_site_label_2
_geom_bond_distance
Fe1 N7 2.142(3)
Fe1 N6 2.144(4)
Fe1 N3 2.164(4)
Fe1 N10 2.173(4)
Fe1 N2 2.179(4)
Fe1 N1 2.184(3)
S1 C16 1.719(5)
S1 C15 1.757(6)
S2 C22 1.751(6)
S2 C21 1.757(12)
S2A C21A 1.79(3)
S2A C20 1.913(10)
N1 C2 1.328(5)
N1 C1 1.353(5)
N2 C11 1.332(5)
N2 C12 1.367(5)
N3 C25 1.353(6)
N3 N4 1.361(5)
N4 C27 1.334(6)
N4 B1 1.541(7)
N5 C28 1.334(6)
N5 N6 1.348(5)
N5 B1 1.549(7)
N6 C30 1.327(5)
N7 C31 1.325(5)
N7 N8 1.352(5)
N8 C33 1.345(6)
N8 B2 1.550(7)
N9 C34 1.335(5)
N9 N10 1.371(5)
N9 B2 1.547(6)
N10 C36 1.345(5)
B1 H1A 0.9800
B1 H1B 0.9800
B2 H2A 0.9800
B2 H2B 0.9800
C1 C5 1.399(6)
C1 C12 1.456(6)
C2 C3 1.369(6)
C2 H2 0.9400
C3 C4 1.361(6)
C3 H3 0.9400
C4 C5 1.414(6)
C4 H4 0.9400
C5 C6 1.435(6)
C6 C7 1.385(6)
C6 C13 1.505(6)
C7 C8 1.442(6)
C7 C19 1.484(7)
C8 C12 1.385(6)
C8 C9 1.413(6)
C9 C10 1.359(6)
C9 H9 0.9400
C10 C11 1.385(6)
C10 H10 0.9400
C11 H11 0.9400
C13 C16 1.340(7)
C13 C14 1.418(7)
C14 C15 1.355(6)
C14 H14 0.9400
C15 C17 1.461(7)
C16 C18 1.519(7)
C17 H17A 0.9700
C17 H17B 0.9700
C17 H17C 0.9700
C18 H18A 0.9700
C18 H18B 0.9700
C18 H18C 0.9700
C19 C22 1.364(7)
C19 C20 1.423(7)
C20 C22A 1.291(18)
C20 C21 1.302(11)
C20 H20 0.9400
C21 C23 1.458(12)
C22 C21A 1.33(3)
C22 C24 1.428(8)
C22 H22 0.9400
C23 H23A 0.9700
C23 H23B 0.9700
C23 H23C 0.9700
C24 H24A 0.9700
C24 H24B 0.9700
C24 H24C 0.9700
C25 C26 1.375(7)
C25 H25 0.9400
C26 C27 1.367(7)
C26 H26 0.9400
C27 H27 0.9400
C28 C29 1.355(7)
C28 H28 0.9400
C29 C30 1.377(7)
C29 H29 0.9400
C30 H30 0.9400
C31 C32 1.371(7)
C31 H31 0.9400
C32 C33 1.362(7)
C32 H32 0.9400
C33 H33 0.9400
C34 C35 1.373(7)
C34 H34 0.9400
C35 C36 1.375(6)
C35 H35 0.9400
C36 H36 0.9400
C21A C23A 1.48(4)
C22A H22A 0.9700
C22A H22B 0.9700
C22A H22C 0.9700
C23A H23D 0.9700
C23A H23E 0.9700
C23A H23F 0.9700
C101 C102 1.351(9)
C101 C106 1.376(9)
C101 H101 0.9400
C102 C103 1.360(10)
C102 H102 0.9400
C103 C104 1.368(9)
C103 H103 0.9400
C104 C105 1.370(9)
C104 H104 0.9400
C105 C106 1.369(9)
C105 H105 0.9400
C106 C107 1.510(10)
C107 H10A 0.9700
C107 H10B 0.9700
C107 H10C 0.9700
C201 C206 1.345(12)
C201 C202 1.360(14)
C201 H201 0.9400
C202 C203 1.423(13)
C202 H202 0.9400
C203 C204 1.366(14)
C203 H203 0.9400
C204 C205 1.311(14)
C204 H204 0.9400
C205 C206 1.457(13)
C205 H205 0.9400
C206 C207 1.376(13)
C207 H20A 0.9700
C207 H20B 0.9700
C207 H20C 0.9700
C211 C216 1.33(2)
C211 C212 1.36(2)
C211 H211 0.9400
C212 C213 1.44(2)
C212 H212 0.9400
C213 C214 1.39(2)
C213 H213 0.9400
C214 C215 1.29(2)
C214 H214 0.9400
C215 C216 1.47(2)
C215 H215 0.9400
C216 C217 1.33(2)
C217 H21A 0.9700
C217 H21B 0.9700
C217 H21C 0.9700

loop_
_geom_torsion_atom_site_label_1
_geom_torsion_atom_site_label_2
_geom_torsion_atom_site_label_3
_geom_torsion_atom_site_label_4
_geom_torsion
N6 Fe1 N1 C2 -5.3(4)
N3 Fe1 N1 C2 -95.0(4)
N10 Fe1 N1 C2 84.5(4)
N2 Fe1 N1 C2 176.7(4)
N6 Fe1 N1 C1 -173.6(3)
N3 Fe1 N1 C1 96.7(3)
N10 Fe1 N1 C1 -83.8(3)
N2 Fe1 N1 C1 8.4(3)
N7 Fe1 N2 C11 -9.5(4)
N6 Fe1 N2 C11 166.7(7)
N3 Fe1 N2 C11 79.5(4)
N10 Fe1 N2 C11 -98.7(4)
N1 Fe1 N2 C11 177.2(4)
N7 Fe1 N2 C12 166.7(3)
N6 Fe1 N2 C12 -17.1(9)
N3 Fe1 N2 C12 -104.3(3)
N10 Fe1 N2 C12 77.5(3)
N1 Fe1 N2 C12 -6.6(3)
N7 Fe1 N3 C25 55.4(4)
N6 Fe1 N3 C25 146.8(4)
N2 Fe1 N3 C25 -43.9(4)
N1 Fe1 N3 C25 -119.3(4)
N7 Fe1 N3 N4 -101.9(3)
N6 Fe1 N3 N4 -10.6(3)
N2 Fe1 N3 N4 158.7(3)
N1 Fe1 N3 N4 83.4(3)
C25 N3 N4 C27 -0.5(5)
Fe1 N3 N4 C27 161.4(3)
C25 N3 N4 B1 172.5(4)
Fe1 N3 N4 B1 -25.7(5)
C28 N5 N6 C30 -1.4(5)
B1 N5 N6 C30 -177.1(4)
C28 N5 N6 Fe1 -167.9(3)
B1 N5 N6 Fe1 16.4(5)
N7 Fe1 N6 C30 -59.7(4)
N3 Fe1 N6 C30 -148.6(4)
N10 Fe1 N6 C30 29.4(4)
N2 Fe1 N6 C30 124.0(7)
N1 Fe1 N6 C30 113.8(4)
N7 Fe1 N6 N5 104.1(3)
N3 Fe1 N6 N5 15.2(3)
N10 Fe1 N6 N5 -166.8(3)
N2 Fe1 N6 N5 -72.2(8)
N1 Fe1 N6 N5 -82.4(3)
N6 Fe1 N7 C31 -51.3(4)
N3 Fe1 N7 C31 37.9(4)
N10 Fe1 N7 C31 -141.4(4)
N2 Fe1 N7 C31 128.0(4)
N6 Fe1 N7 N8 101.6(3)
N3 Fe1 N7 N8 -169.2(3)
N10 Fe1 N7 N8 11.4(3)
N2 Fe1 N7 N8 -79.1(3)
C31 N7 N8 C33 -0.6(5)
Fe1 N7 N8 C33 -157.7(3)
C31 N7 N8 B2 -178.5(4)
Fe1 N7 N8 B2 24.4(5)
C34 N9 N10 C36 1.5(5)
B2 N9 N10 C36 174.5(4)
C34 N9 N10 Fe1 167.8(3)
B2 N9 N10 Fe1 -19.2(5)
N7 Fe1 N10 C36 149.0(4)
N6 Fe1 N10 C36 57.7(4)
N2 Fe1 N10 C36 -111.6(4)
N1 Fe1 N10 C36 -36.4(4)
N7 Fe1 N10 N9 -13.9(3)
N6 Fe1 N10 N9 -105.2(3)
N2 Fe1 N10 N9 85.5(3)
N1 Fe1 N10 N9 160.7(3)
C27 N4 B1 N5 -126.3(5)
N3 N4 B1 N5 62.3(6)
C28 N5 B1 N4 128.1(5)
N6 N5 B1 N4 -57.1(6)
C34 N9 B2 N8 -129.9(5)
N10 N9 B2 N8 58.5(6)
C33 N8 B2 N9 120.1(5)
N7 N8 B2 N9 -62.5(6)
C2 N1 C1 C5 0.7(6)
Fe1 N1 C1 C5 170.2(3)
C2 N1 C1 C12 -178.7(4)
Fe1 N1 C1 C12 -9.2(5)
C1 N1 C2 C3 0.0(6)
Fe1 N1 C2 C3 -168.1(3)
N1 C2 C3 C4 -0.2(7)
C2 C3 C4 C5 -0.2(7)
N1 C1 C5 C4 -1.1(6)
C12 C1 C5 C4 178.3(4)
N1 C1 C5 C6 178.6(4)
C12 C1 C5 C6 -2.0(6)
C3 C4 C5 C1 0.8(6)
C3 C4 C5 C6 -178.9(4)
C1 C5 C6 C7 -1.9(7)
C4 C5 C6 C7 177.7(4)
C1 C5 C6 C13 175.3(4)
C4 C5 C6 C13 -5.0(7)
C5 C6 C7 C8 3.8(7)
C13 C6 C7 C8 -173.4(4)
C5 C6 C7 C19 -174.6(4)
C13 C6 C7 C19 8.3(7)
C6 C7 C8 C12 -1.6(7)
C19 C7 C8 C12 176.8(4)
C6 C7 C8 C9 178.2(4)
C19 C7 C8 C9 -3.4(7)
C12 C8 C9 C10 2.6(7)
C7 C8 C9 C10 -177.2(4)
C8 C9 C10 C11 -1.9(7)
C12 N2 C11 C10 0.3(6)
Fe1 N2 C11 C10 176.5(3)
C9 C10 C11 N2 0.4(7)
C11 N2 C12 C8 0.6(6)
Fe1 N2 C12 C8 -176.0(3)
C11 N2 C12 C1 -179.2(4)
Fe1 N2 C12 C1 4.1(5)
C9 C8 C12 N2 -2.0(6)
C7 C8 C12 N2 177.8(4)
C9 C8 C12 C1 177.8(4)
C7 C8 C12 C1 -2.4(6)
N1 C1 C12 N2 3.4(6)
C5 C1 C12 N2 -176.0(4)
N1 C1 C12 C8 -176.5(4)
C5 C1 C12 C8 4.2(6)
C7 C6 C13 C16 74.8(7)
C5 C6 C13 C16 -102.4(6)
C7 C6 C13 C14 -107.4(6)
C5 C6 C13 C14 75.4(6)
C16 C13 C14 C15 -1.2(7)
C6 C13 C14 C15 -179.2(5)
C13 C14 C15 C17 -177.4(6)
C13 C14 C15 S1 1.7(6)
C16 S1 C15 C14 -1.3(5)
C16 S1 C15 C17 177.8(5)
C14 C13 C16 C18 -178.4(6)
C6 C13 C16 C18 -0.3(9)
C14 C13 C16 S1 0.1(6)
C6 C13 C16 S1 178.1(4)
C15 S1 C16 C13 0.7(5)
C15 S1 C16 C18 179.4(5)
C6 C7 C19 C22 66.8(7)
C8 C7 C19 C22 -111.5(6)
C6 C7 C19 C20 -115.6(6)
C8 C7 C19 C20 66.1(6)
C22 C19 C20 C22A 171.0(15)
C7 C19 C20 C22A -6.9(17)
C22 C19 C20 C21 -4.4(9)
C7 C19 C20 C21 177.7(6)
C22 C19 C20 S2A 8.2(6)
C7 C19 C20 S2A -169.7(4)
C21A S2A C20 C22A -170.1(15)
C21A S2A C20 C21 146(2)
C21A S2A C20 C19 -2.9(11)
C22A C20 C21 C23 2.4(16)
C19 C20 C21 C23 179.3(9)
S2A C20 C21 C23 144(2)
C22A C20 C21 S2 -173.5(10)
C19 C20 C21 S2 3.3(9)
S2A C20 C21 S2 -31.6(13)
C22 S2 C21 C20 -1.2(7)
C22 S2 C21 C23 -177.9(8)
C20 C19 C22 C21A -14(2)
C7 C19 C22 C21A 163.6(18)
C20 C19 C22 C24 179.5(7)
C7 C19 C22 C24 -2.7(10)
C20 C19 C22 S2 2.9(6)
C7 C19 C22 S2 -179.3(4)
C21 S2 C22 C21A 148(3)
C21 S2 C22 C19 -1.0(5)
C21 S2 C22 C24 -178.0(6)
N4 N3 C25 C26 0.5(5)
Fe1 N3 C25 C26 -160.0(4)
N3 C25 C26 C27 -0.3(6)
N3 N4 C27 C26 0.3(6)
B1 N4 C27 C26 -172.0(5)
C25 C26 C27 N4 0.0(6)
N6 N5 C28 C29 1.4(6)
B1 N5 C28 C29 176.7(4)
N5 C28 C29 C30 -0.8(6)
N5 N6 C30 C29 0.9(5)
Fe1 N6 C30 C29 167.0(3)
C28 C29 C30 N6 -0.1(6)
N8 N7 C31 C32 0.4(5)
Fe1 N7 C31 C32 157.1(4)
N7 C31 C32 C33 -0.1(6)
N7 N8 C33 C32 0.5(6)
B2 N8 C33 C32 178.2(5)
C31 C32 C33 N8 -0.3(6)
N10 N9 C34 C35 -0.9(6)
B2 N9 C34 C35 -173.3(5)
N9 C34 C35 C36 0.0(6)
N9 N10 C36 C35 -1.5(5)
Fe1 N10 C36 C35 -166.9(3)
C34 C35 C36 N10 0.9(6)
C19 C22 C21A C23A -179(3)
C24 C22 C21A C23A -10(4)
S2 C22 C21A C23A 141(6)
C19 C22 C21A S2A 11(2)
C24 C22 C21A S2A -179.9(11)
S2 C22 C21A S2A -29(2)
C20 S2A C21A C22 -3.0(17)
C20 S2A C21A C23A -176(2)
C106 C101 C102 C103 -0.3(11)
C101 C102 C103 C104 0.0(11)
C102 C103 C104 C105 0.6(10)
C103 C104 C105 C106 -0.8(11)
C104 C105 C106 C101 0.4(11)
C104 C105 C106 C107 -178.2(7)
C102 C101 C106 C105 0.1(10)
C102 C101 C106 C107 178.8(7)
C206 C201 C202 C203 -3.6(16)
C201 C202 C203 C204 2.9(15)
C202 C203 C204 C205 -1.6(18)
C203 C204 C205 C206 0.7(17)
C202 C201 C206 C207 -176.1(12)
C202 C201 C206 C205 2.5(15)
C204 C205 C206 C201 -1.0(14)
C204 C205 C206 C207 177.7(11)
C216 C211 C212 C213 -14(7)
C211 C212 C213 C214 20(6)
C212 C213 C214 C215 -22(8)
C213 C214 C215 C216 14(7)
C212 C211 C216 C217 -171(5)
C212 C211 C216 C215 7(5)
C214 C215 C216 C217 172(4)
C214 C215 C216 C211 -6(4)
